data_4347492
loop_
_publ_author_name
'Costes, Jean Pierre'
'Titos-Padilla, Silvia'
'Oyarzabal, Itziar'
'Gupta, Tulika'
'Duhayon, Carine'
'Rajaraman, Gopalan'
'Colacio, Enrique'

_publ_section_title
;
 Effect of Ligand Substitution around the Dy(III) on the SMM Properties of
 Dual-Luminescent Zn-Dy and Zn-Dy-Zn Complexes with Large Anisotropy
 Energy Barriers: A Combined Theoretical and Experimental
 Magnetostructural Study.
;
_journal_issue 9
_journal_name_full 'Inorganic chemistry'
_journal_page_first 4428
_journal_page_last 4440
_journal_paper_doi 10.1021/acs.inorgchem.6b00228
_journal_volume 55
_journal_year 2016
_chemical_formula_moiety 'C36 H55 Br2 Dy N6 O8 Zn2, Cl O4'
_chemical_formula_sum 'C36 H55 Br2 Cl Dy N6 O12 Zn2'
_chemical_formula_weight 1252.39
_space_group_IT_number 14
_space_group_name_Hall '-P 2ybc'
_space_group_name_H-M_alt 'P 1 21/c 1'
_symmetry_cell_setting monoclinic
_symmetry_space_group_name_Hall '-P 2ybc'
_symmetry_space_group_name_H-M 'P 1 21/c 1'
_atom_sites_solution_hydrogens difmap
_atom_sites_solution_primary other
_cell_angle_alpha 90
_cell_angle_beta 93.7377(13)
_cell_angle_gamma 90
_cell_formula_units_Z 4
_cell_length_a 8.39264(12)
_cell_length_b 29.4811(5)
_cell_length_c 20.2037(3)
_cell_measurement_reflns_used 21056
_cell_measurement_temperature 100
_cell_measurement_theta_max 29
_cell_measurement_theta_min 3
_cell_volume 4988.25(13)
_computing_cell_refinement 'CrysAlis, (Oxford Diffraction, 2002)'
_computing_data_collection 'Gemini, (Oxford Diffraction, 2006)'
_computing_data_reduction 'CrysAlis, (Oxford Diffraction, 2002)'
_computing_molecular_graphics 'CAMERON (Watkin et al., 1996)'
_computing_publication_material 'CRYSTALS (Betteridge et al., 2003)'
_computing_structure_refinement 'CRYSTALS (Betteridge et al., 2003)'
_computing_structure_solution 'Superflip (Palatinus & Chapuis, 2007)'
_diffrn_ambient_temperature 100
_diffrn_measured_fraction_theta_full 0.992
_diffrn_measured_fraction_theta_max 0.922
_diffrn_measurement_device Area
_diffrn_measurement_device_type 'Oxford Diffraction Gemini'
_diffrn_measurement_method '\f & \w scans'
_diffrn_radiation_monochromator graphite
_diffrn_radiation_type 'Mo K\a'
_diffrn_radiation_wavelength 0.71073
_diffrn_reflns_av_R_equivalents 0.055
_diffrn_reflns_limit_h_max 11
_diffrn_reflns_limit_h_min -11
_diffrn_reflns_limit_k_max 39
_diffrn_reflns_limit_k_min 0
_diffrn_reflns_limit_l_max 27
_diffrn_reflns_limit_l_min 0
_diffrn_reflns_number 12689
_diffrn_reflns_theta_full 25.267
_diffrn_reflns_theta_max 29.380
_diffrn_reflns_theta_min 2.920
_diffrn_standards_number 0
_exptl_absorpt_coefficient_mu 4.150
_exptl_absorpt_correction_T_max 0.81
_exptl_absorpt_correction_T_min 0.41
_exptl_absorpt_correction_type multi-scan
_exptl_absorpt_process_details 'CrysAlis, (Oxford Diffraction, 2002)'
_exptl_crystal_colour colorless
_exptl_crystal_density_diffrn 1.668
_exptl_crystal_density_method 'not measured'
_exptl_crystal_description planar
_exptl_crystal_F_000 2480.000
_exptl_crystal_size_max 0.300
_exptl_crystal_size_mid 0.100
_exptl_crystal_size_min 0.050
_platon_squeeze_details
;
;
_refine_diff_density_max 1.71
_refine_diff_density_min -5.30
_refine_ls_extinction_method None
_refine_ls_goodness_of_fit_ref 1.0853
_refine_ls_hydrogen_treatment mixed
_refine_ls_matrix_type full
_refine_ls_number_parameters 559
_refine_ls_number_reflns 9550
_refine_ls_number_restraints 0
_refine_ls_R_factor_all 0.0828
_refine_ls_R_factor_gt 0.0654
_refine_ls_shift/su_max 0.0025528
_refine_ls_shift/su_mean 0.0000377
_refine_ls_structure_factor_coef F
_refine_ls_weighting_details
;
 Method, part 1, Chebychev polynomial, (Watkin, 1994, Prince, 1982) 
 [weight] = 1.0/[A~0~*T~0~(x)+A~1~*T~1~(x) ... +A~n-1~]*T~n-1~(x)] 
 where A~i~ are the Chebychev coefficients listed below and x= Fcalc/Fmax 
 Method = Robust Weighting (Prince, 1982) 
 W = [weight] * [1-(deltaF/6*sigmaF)^2^]^2^ 
 A~i~ are: 
 23.8 14.1 21.8 11.1 4.33 
;
_refine_ls_weighting_scheme calc
_refine_ls_wR_factor_all 0.0737
_refine_ls_wR_factor_gt 0.0633
_refine_ls_wR_factor_ref 0.0616
_reflns_limit_h_max 11
_reflns_limit_h_min -11
_reflns_limit_k_max 39
_reflns_limit_k_min 0
_reflns_limit_l_max 27
_reflns_limit_l_min 0
_reflns_number_gt 10272
_reflns_number_total 12693
_reflns_threshold_expression I>2.0\s(I)
_oxford_refine_ls_r_factor_ref 0.0606
_oxford_reflns_number_all 12664
_oxford_reflns_threshold_expression_ref I>0.0\s(I)
_cod_data_source_file ic6b00228_si_003.cif
_cod_data_source_block 1
_cod_depositor_comments
;
The following automatic conversions were performed:

data item '_atom_sites_solution_primary' value 'Other' was changed to
'other' in accordance with the
/home/saulius/struct/COD-crude-data/automatic-downloads/DataCite-retrospective/ACS/depositions/lib/dictionaries/cif_core.dic
dictionary named 'cif_core.dic' version 2.4.2 last updated on
2011-04-26.

Automatic conversion script
Id: cif_fix_values 6909 2019-04-08 15:41:33Z antanas 
;
_cod_original_cell_volume 4988.24(12)
_cod_original_sg_symbol_H-M 'P 21/c '
_cod_original_formula_sum 'C36 H55 Br2 Cl1 Dy1 N6 O12 Zn2'
_cod_database_code 4347492

loop_
_symmetry_equiv_pos_as_xyz
x,y,z
-x,-y,-z
x,-y+1/2,z+1/2
-x,y+1/2,-z+1/2

loop_
_atom_site_label
_atom_site_type_symbol
_atom_site_fract_x
_atom_site_fract_y
_atom_site_fract_z
_atom_site_U_iso_or_equiv
_atom_site_occupancy
_atom_site_adp_type
_atom_site_refinement_flags_posn
_atom_site_refinement_flags_adp
Dy1 Dy 0.54976(3) 0.698745(8) 0.641208(11) 0.0151 1.0000 Uani . .
Zn1 Zn 0.65744(7) 0.82588(2) 0.65189(3) 0.0163 1.0000 Uani . .
Zn2 Zn 0.54194(9) 0.61866(2) 0.79409(3) 0.0240 1.0000 Uani . .
Br1 Br 0.89391(10) 0.83192(4) 0.59569(5) 0.0565 1.0000 Uani . .
Br2 Br 0.27686(11) 0.59328(3) 0.81426(6) 0.0623 1.0000 Uani . .
C1 C 0.9443(7) 0.6483(2) 0.6669(4) 0.0316 1.0000 Uani . .
C2 C 0.8822(6) 0.71054(19) 0.7380(3) 0.0209 1.0000 Uani . .
C3 C 0.9990(6) 0.6997(2) 0.7872(3) 0.0260 1.0000 Uani . .
C4 C 1.0362(6) 0.7306(2) 0.8378(3) 0.0282 1.0000 Uani . .
C5 C 0.9604(6) 0.7718(2) 0.8386(3) 0.0253 1.0000 Uani . .
C6 C 0.8430(6) 0.78355(19) 0.7875(2) 0.0191 1.0000 Uani . .
C7 C 0.8011(5) 0.75249(17) 0.7365(2) 0.0168 1.0000 Uani . .
C8 C 0.7668(6) 0.82752(19) 0.7931(3) 0.0203 1.0000 Uani . .
C9 C 0.6038(7) 0.8906(2) 0.7678(3) 0.0275 1.0000 Uani . .
C10 C 0.6208(7) 0.93132(19) 0.7206(3) 0.0291 1.0000 Uani . .
C11 C 0.5027(8) 0.9277(2) 0.6592(4) 0.0318 1.0000 Uani . .
C12 C 0.3993(6) 0.87444(18) 0.5790(3) 0.0204 1.0000 Uani . .
C13 C 0.2743(7) 0.9074(2) 0.5520(3) 0.0286 1.0000 Uani . .
C14 C 0.3937(6) 0.82738(18) 0.5513(2) 0.0172 1.0000 Uani . .
C15 C 0.2760(7) 0.81464(19) 0.4959(3) 0.0221 1.0000 Uani . .
C16 C 0.5762(10) 0.9737(2) 0.7593(4) 0.0415 1.0000 Uani . .
C17 C 0.7911(9) 0.9356(2) 0.6994(4) 0.0383 1.0000 Uani . .
C18 C 0.2033(6) 0.76813(18) 0.6643(3) 0.0202 1.0000 Uani . .
C19 C 0.3850(6) 0.75275(17) 0.7591(2) 0.0172 1.0000 Uani . .
C20 C 0.3452(7) 0.79220(17) 0.7913(3) 0.0222 1.0000 Uani . .
C21 C 0.3987(7) 0.79776(19) 0.8583(3) 0.0240 1.0000 Uani . .
C22 C 0.4866(7) 0.76403(18) 0.8906(3) 0.0211 1.0000 Uani . .
C23 C 0.5245(6) 0.72371(17) 0.8579(2) 0.0197 1.0000 Uani . .
C24 C 0.4777(6) 0.71811(16) 0.7905(2) 0.0160 1.0000 Uani . .
C25 C 0.6034(11) 0.6891(2) 0.8988(3) 0.0432 1.0000 Uani . .
C26 C 0.6482(10) 0.6159(3) 0.9431(4) 0.0171 0.6500 Uani . .
C27 C 0.7730(7) 0.5790(2) 0.9306(3) 0.0247 1.0000 Uani . .
C29 C 0.7517(7) 0.5442(2) 0.7608(3) 0.0304 1.0000 Uani . .
C30 C 0.8747(9) 0.5067(3) 0.7600(5) 0.0469 1.0000 Uani . .
C31 C 0.6958(7) 0.56389(19) 0.6951(3) 0.0283 1.0000 Uani . .
C32 C 0.7373(10) 0.5446(2) 0.6312(4) 0.0428 1.0000 Uani . .
C33 C 0.9268(10) 0.6042(3) 0.9109(5) 0.0284 0.6500 Uani . .
C34 C 0.8308(15) 0.5581(3) 0.9972(4) 0.0676 1.0000 Uani . .
C35 C 0.8106(9) 0.7084(3) 0.5201(4) 0.0472 1.0000 Uani . .
C36 C 0.2595(12) 0.6760(4) 0.5167(5) 0.0655 1.0000 Uani . .
N1 N 0.6806(5) 0.84841(16) 0.7477(2) 0.0213 1.0000 Uani . .
N2 N 0.5071(5) 0.88380(16) 0.6253(2) 0.0210 1.0000 Uani . .
N3 N 0.4898(5) 0.79923(15) 0.58342(19) 0.0149 1.0000 Uani . .
N5 N 0.6958(7) 0.56125(16) 0.8123(3) 0.0324 1.0000 Uani . .
N6 N 0.6110(6) 0.60039(15) 0.6998(2) 0.0222 1.0000 Uani . .
O1 O 0.8322(5) 0.68236(14) 0.6859(2) 0.0245 1.0000 Uani . .
O2 O 0.6889(4) 0.75989(12) 0.68752(17) 0.0159 1.0000 Uani . .
O4 O 0.4888(4) 0.75553(13) 0.56493(18) 0.0205 1.0000 Uani . .
O5 O 0.3398(4) 0.74338(12) 0.69313(17) 0.0176 1.0000 Uani . .
O6 O 0.5181(4) 0.68291(12) 0.75341(18) 0.0167 1.0000 Uani . .
O7 O 0.5558(5) 0.62165(14) 0.6442(2) 0.0270 1.0000 Uani . .
O8 O 0.6877(6) 0.68057(16) 0.5460(2) 0.0339 1.0000 Uani . .
O9 O 0.3120(5) 0.67055(14) 0.5844(2) 0.0265 1.0000 Uani . .
O10 O 0.9923(9) 0.6196(3) 0.4263(4) 0.0741 1.0000 Uani . .
O11 O 1.1506(15) 0.5961(4) 0.3477(5) 0.1028 1.0000 Uani . .
O12 O 1.1584(11) 0.5574(3) 0.4439(4) 0.0872 1.0000 Uani . .
O13 O 0.9445(10) 0.5526(3) 0.3670(4) 0.0706 1.0000 Uani . .
Cl1 Cl 1.0617(2) 0.58227(7) 0.39490(10) 0.0488 1.0000 Uani . .
C330 C 0.593(2) 0.5689(6) 0.9484(7) 0.0283 0.3500 Uani . .
C260 C 0.800(2) 0.6239(5) 0.9133(9) 0.0244 0.3500 Uani . .
N4 N 0.6106(12) 0.6474(2) 0.8859(3) 0.0554 0.6500 Uani D U
N40 N 0.6425(12) 0.6483(2) 0.8789(3) 0.0554 0.3500 Uani D U
C280 C 0.7132(18) 0.5439(2) 0.8851(5) 0.0698 0.3500 Uani D .
C28 C 0.7538(18) 0.5443(2) 0.8766(5) 0.0698 0.6500 Uani D U
H11 H 0.9035 0.6329 0.6275 0.0499 1.0000 Uiso R .
H13 H 1.0456 0.6619 0.6593 0.0500 1.0000 Uiso R .
H12 H 0.9605 0.6262 0.7020 0.0499 1.0000 Uiso R .
H31 H 1.0509 0.6717 0.7865 0.0321 1.0000 Uiso R .
H41 H 1.1146 0.7234 0.8706 0.0340 1.0000 Uiso R .
H51 H 0.9848 0.7919 0.8731 0.0299 1.0000 Uiso R .
H81 H 0.7819 0.8420 0.8340 0.0250 1.0000 Uiso R .
H91 H 0.6507 0.8990 0.8112 0.0328 1.0000 Uiso R .
H92 H 0.4917 0.8845 0.7705 0.0328 1.0000 Uiso R .
H112 H 0.5290 0.9511 0.6280 0.0389 1.0000 Uiso R .
H111 H 0.3957 0.9323 0.6728 0.0390 1.0000 Uiso R .
H133 H 0.3099 0.9377 0.5596 0.0421 1.0000 Uiso R .
H132 H 0.2526 0.9026 0.5055 0.0421 1.0000 Uiso R .
H131 H 0.1782 0.9025 0.5740 0.0420 1.0000 Uiso R .
H151 H 0.2923 0.7836 0.4841 0.0330 1.0000 Uiso R .
H153 H 0.2889 0.8334 0.4579 0.0330 1.0000 Uiso R .
H152 H 0.1683 0.8180 0.5095 0.0330 1.0000 Uiso R .
H161 H 0.5786 1.0002 0.7315 0.0629 1.0000 Uiso R .
H163 H 0.6499 0.9776 0.7971 0.0631 1.0000 Uiso R .
H162 H 0.4707 0.9699 0.7741 0.0630 1.0000 Uiso R .
H171 H 0.8035 0.9642 0.6775 0.0579 1.0000 Uiso R .
H172 H 0.8640 0.9345 0.7377 0.0579 1.0000 Uiso R .
H173 H 0.8151 0.9115 0.6697 0.0579 1.0000 Uiso R .
H182 H 0.1832 0.7589 0.6189 0.0308 1.0000 Uiso R .
H181 H 0.2221 0.8001 0.6655 0.0310 1.0000 Uiso R .
H183 H 0.1107 0.7613 0.6879 0.0310 1.0000 Uiso R .
H201 H 0.2825 0.8143 0.7692 0.0250 1.0000 Uiso R .
H211 H 0.3742 0.8242 0.8805 0.0279 1.0000 Uiso R .
H221 H 0.5225 0.7681 0.9348 0.0250 1.0000 Uiso R .
H302 H 0.9655 0.5144 0.7891 0.0701 1.0000 Uiso R .
H301 H 0.9083 0.5026 0.7160 0.0700 1.0000 Uiso R .
H303 H 0.8289 0.4790 0.7748 0.0700 1.0000 Uiso R .
H321 H 0.6992 0.5642 0.5961 0.0630 1.0000 Uiso R .
H323 H 0.8505 0.5417 0.6314 0.0630 1.0000 Uiso R .
H322 H 0.6888 0.5153 0.6257 0.0629 1.0000 Uiso R .
H341 H 0.9171 0.5377 0.9907 0.0929 1.0000 Uiso R .
H342 H 0.8660 0.5816 1.0276 0.0929 1.0000 Uiso R .
H343 H 0.7446 0.5417 1.0149 0.0931 1.0000 Uiso R .
H3303 H 0.5690 0.5869 0.9859 0.0410 0.3500 Uiso R .
H3302 H 0.5806 0.5375 0.9590 0.0410 0.3500 Uiso R .
H3301 H 0.5201 0.5766 0.9114 0.0410 0.3500 Uiso R .
H333 H 0.9797 0.6180 0.9494 0.0430 0.6500 Uiso R .
H331 H 0.9960 0.5833 0.8904 0.0431 0.6500 Uiso R .
H332 H 0.8874 0.6263 0.8805 0.0431 0.6500 Uiso R .
H261 H 0.6891 0.6338 0.9808 0.0220 0.6500 Uiso R .
H262 H 0.5496 0.6009 0.9533 0.0220 0.6500 Uiso R .
H2802 H 0.6120 0.5329 0.8982 0.0770 0.3500 Uiso . .
H2801 H 0.7899 0.5183 0.8870 0.0769 0.3500 Uiso . .
H282 H 0.8590 0.5304 0.8711 0.0771 0.6500 Uiso . .
H281 H 0.6830 0.5205 0.8901 0.0771 0.6500 Uiso . .
H363 H 0.1968 0.6504 0.5017 0.0941 1.0000 Uiso R .
H362 H 0.1944 0.7027 0.5127 0.0941 1.0000 Uiso R .
H361 H 0.3492 0.6791 0.4901 0.0940 1.0000 Uiso R .
H351 H 0.8026 0.7076 0.4726 0.0720 1.0000 Uiso R .
H352 H 0.7998 0.7393 0.5343 0.0720 1.0000 Uiso R .
H353 H 0.9141 0.6975 0.5354 0.0720 1.0000 Uiso R .
H251 H 0.6979 0.7024 0.9158 0.0479 0.3500 Uiso R .
H252 H 0.5369 0.6840 0.9331 0.0479 0.3500 Uiso R .
H253 H 0.5546 0.6903 0.9388 0.0479 0.6500 Uiso R .
H254 H 0.7090 0.6990 0.9059 0.0479 0.6500 Uiso . .
H2601 H 0.8359 0.6401 0.9508 0.0347 0.3500 Uiso R .
H2602 H 0.8783 0.6239 0.8828 0.0347 0.3500 Uiso R .

loop_
_atom_site_aniso_label
_atom_site_aniso_U_11
_atom_site_aniso_U_22
_atom_site_aniso_U_33
_atom_site_aniso_U_23
_atom_site_aniso_U_13
_atom_site_aniso_U_12
Dy1 0.01673(11) 0.01430(11) 0.01431(11) 0.00158(9) 0.00062(7) 0.00420(9)
Zn1 0.0114(2) 0.0172(3) 0.0197(3) 0.0072(2) -0.0032(2) -0.0010(2)
Zn2 0.0415(4) 0.0102(3) 0.0184(3) -0.0005(2) -0.0126(3) 0.0023(2)
Br1 0.0385(4) 0.0646(6) 0.0666(6) 0.0231(4) 0.0040(4) 0.0014(4)
Br2 0.0498(5) 0.0399(4) 0.0931(7) -0.0071(4) -0.0257(5) 0.0110(4)
C1 0.020(3) 0.027(3) 0.048(4) 0.001(3) 0.005(2) 0.010(2)
C2 0.011(2) 0.024(3) 0.027(3) 0.006(2) 0.0032(18) 0.0029(18)
C3 0.019(2) 0.022(2) 0.037(3) 0.018(2) 0.001(2) 0.001(2)
C4 0.014(2) 0.042(3) 0.029(3) 0.019(2) -0.0039(19) 0.002(2)
C5 0.018(2) 0.032(3) 0.025(2) 0.013(2) -0.0030(19) -0.008(2)
C6 0.012(2) 0.027(3) 0.018(2) 0.0101(19) -0.0011(17) -0.0028(18)
C7 0.011(2) 0.018(2) 0.022(2) 0.0093(18) 0.0017(17) 0.0021(17)
C8 0.014(2) 0.026(3) 0.020(2) 0.006(2) -0.0037(18) -0.0060(19)
C9 0.028(3) 0.022(3) 0.032(3) 0.001(2) -0.001(2) -0.001(2)
C10 0.031(3) 0.017(2) 0.037(3) 0.004(2) -0.013(2) -0.004(2)
C11 0.030(3) 0.016(2) 0.046(4) 0.001(2) -0.019(3) 0.004(2)
C12 0.015(2) 0.015(2) 0.030(3) 0.0072(19) -0.0014(19) 0.0021(18)
C13 0.029(3) 0.020(3) 0.034(3) -0.002(2) -0.014(2) 0.008(2)
C14 0.012(2) 0.025(2) 0.014(2) 0.0007(18) -0.0021(16) 0.0062(18)
C15 0.026(3) 0.023(2) 0.017(2) -0.0034(19) -0.0037(19) 0.008(2)
C16 0.057(4) 0.020(3) 0.045(4) -0.002(3) -0.017(3) -0.003(3)
C17 0.039(3) 0.030(3) 0.044(4) 0.014(3) -0.010(3) -0.019(3)
C18 0.011(2) 0.020(2) 0.029(3) 0.007(2) 0.0000(18) 0.0063(18)
C19 0.020(2) 0.017(2) 0.015(2) 0.0027(18) 0.0064(17) 0.0022(18)
C20 0.024(2) 0.014(2) 0.030(3) 0.0000(19) 0.006(2) 0.0016(18)
C21 0.030(3) 0.017(2) 0.026(3) -0.005(2) 0.007(2) -0.002(2)
C22 0.027(3) 0.021(2) 0.016(2) 0.0001(19) 0.0043(19) -0.008(2)
C23 0.026(3) 0.016(2) 0.018(2) 0.0031(18) 0.0053(18) -0.0054(19)
C24 0.016(2) 0.013(2) 0.020(2) 0.0026(17) 0.0028(17) -0.0016(17)
C25 0.082(6) 0.017(3) 0.027(3) -0.004(2) -0.030(3) -0.001(3)
C26 0.024(4) 0.014(3) 0.013(3) 0.001(3) -0.002(3) 0.002(3)
C27 0.025(3) 0.031(3) 0.017(2) 0.008(2) -0.0051(19) 0.008(2)
C29 0.028(3) 0.018(2) 0.043(3) 0.003(2) -0.013(2) 0.000(2)
C30 0.038(4) 0.035(4) 0.067(5) 0.002(3) -0.010(3) 0.017(3)
C31 0.030(3) 0.017(2) 0.038(3) 0.003(2) 0.003(2) 0.002(2)
C32 0.058(5) 0.027(3) 0.044(4) -0.004(3) 0.011(3) 0.016(3)
C33 0.017(4) 0.033(5) 0.034(5) -0.003(4) -0.004(3) -0.001(3)
C34 0.122(9) 0.026(3) 0.047(4) 0.005(3) -0.057(5) 0.014(4)
C35 0.041(4) 0.056(5) 0.047(4) 0.020(3) 0.025(3) 0.019(3)
C36 0.046(5) 0.101(8) 0.048(5) -0.013(5) -0.015(4) -0.022(5)
N1 0.019(2) 0.021(2) 0.024(2) 0.0070(17) -0.0025(17) -0.0008(17)
N2 0.018(2) 0.020(2) 0.024(2) 0.0057(17) -0.0049(16) -0.0022(17)
N3 0.0146(17) 0.0178(19) 0.0127(16) 0.0034(16) 0.0024(13) -0.0003(16)
N5 0.051(3) 0.014(2) 0.029(3) -0.0045(18) -0.023(2) 0.007(2)
N6 0.028(2) 0.0145(19) 0.024(2) -0.0018(17) -0.0044(17) 0.0046(17)
O1 0.0181(18) 0.0223(18) 0.033(2) 0.0057(16) 0.0003(15) 0.0071(15)
O2 0.0107(14) 0.0198(16) 0.0170(16) 0.0054(13) -0.0020(12) 0.0022(13)
O4 0.0219(17) 0.0247(18) 0.0146(16) 0.0017(14) -0.0006(13) 0.0049(14)
O5 0.0180(16) 0.0187(17) 0.0163(16) 0.0039(13) 0.0013(13) 0.0062(13)
O6 0.0213(17) 0.0092(14) 0.0190(16) 0.0018(12) -0.0025(13) 0.0029(13)
O7 0.038(2) 0.0214(19) 0.0217(18) -0.0008(16) 0.0007(16) 0.0037(17)
O8 0.043(3) 0.034(2) 0.026(2) 0.0026(18) 0.0133(18) 0.015(2)
O9 0.0218(18) 0.0253(19) 0.031(2) -0.0050(16) -0.0053(15) 0.0036(16)
O10 0.065(4) 0.057(4) 0.097(6) -0.028(4) -0.025(4) 0.024(3)
O11 0.126(9) 0.100(7) 0.082(6) -0.022(5) -0.001(6) -0.033(7)
O12 0.086(5) 0.080(5) 0.089(6) -0.043(4) -0.042(4) 0.043(4)
O13 0.084(5) 0.060(4) 0.064(4) -0.001(3) -0.024(4) -0.020(4)
Cl1 0.0455(10) 0.0512(10) 0.0478(10) -0.0201(8) -0.0119(8) 0.0034(8)
C330 0.048(10) 0.029(8) 0.008(6) -0.004(6) 0.009(6) 0.010(7)
C260 0.026(7) 0.016(7) 0.029(8) 0.003(6) -0.013(6) 0.000(6)
N4 0.109(7) 0.019(3) 0.032(3) -0.002(2) -0.045(4) 0.016(3)
N40 0.109(7) 0.019(3) 0.032(3) -0.002(2) -0.045(4) 0.016(3)
C280 0.146(12) 0.012(3) 0.042(5) 0.001(3) -0.055(6) 0.004(4)
C28 0.146(12) 0.012(3) 0.042(5) 0.001(3) -0.055(6) 0.004(4)

loop_
_atom_type_symbol
_atom_type_scat_dispersion_real
_atom_type_scat_dispersion_imag
_atom_type_scat_Cromer_Mann_a1
_atom_type_scat_Cromer_Mann_b1
_atom_type_scat_Cromer_Mann_a2
_atom_type_scat_Cromer_Mann_b2
_atom_type_scat_Cromer_Mann_a3
_atom_type_scat_Cromer_Mann_b3
_atom_type_scat_Cromer_Mann_a4
_atom_type_scat_Cromer_Mann_b4
_atom_type_scat_Cromer_Mann_c
_atom_type_scat_source
C 0.0033 0.0016 2.3100 20.8439 1.0200 10.2075 1.5886 0.5687 0.8650 51.6512 0.2156 'International Tables Vol C 4.2.6.8 and 6.1.1.4'
H 0.0000 0.0000 0.4930 10.5109 0.3229 26.1257 0.1402 3.1424 0.0408 57.7998 0.0030 'International Tables Vol C 4.2.6.8 and 6.1.1.4'
O 0.0106 0.0060 3.0485 13.2771 2.2868 5.7011 1.5463 0.3239 0.8670 32.9089 0.2508 'International Tables Vol C 4.2.6.8 and 6.1.1.4'
N 0.0061 0.0033 12.2126 0.0057 3.1322 9.8933 2.0125 28.9975 1.1663 0.5826 -11.5290 'International Tables Vol C 4.2.6.8 and 6.1.1.4'
Dy -0.1892 4.4098 26.5070 2.1802 17.6383 0.2022 14.5596 12.1899 2.9658 111.8740 4.2973 'International Tables Vol C 4.2.6.8 and 6.1.1.4'
Zn 0.2839 1.4301 14.0743 3.2655 7.0318 0.2333 5.1652 10.3163 2.4100 58.7097 1.3041 'International Tables Vol C 4.2.6.8 and 6.1.1.4'
Br -0.2901 2.4595 17.1789 2.1723 5.2358 16.5796 5.6377 0.2609 3.9851 41.4328 2.9557 'International Tables Vol C 4.2.6.8 and 6.1.1.4'
Cl 0.1484 0.1585 11.4604 0.0104 7.1964 1.1662 6.2556 18.5194 1.6455 47.7784 -9.5574 'International Tables Vol C 4.2.6.8 and 6.1.1.4'

loop_
_geom_angle_atom_site_label_1
_geom_angle_atom_site_label_2
_geom_angle_atom_site_label_3
_geom_angle
_geom_angle_publ_flag
O1 Dy1 O2 64.36(13) yes
O1 Dy1 O4 122.59(13) yes
O2 Dy1 O4 77.82(13) yes
O1 Dy1 O5 128.66(13) yes
O2 Dy1 O5 76.69(12) yes
O4 Dy1 O5 76.44(12) yes
O1 Dy1 O6 77.27(13) yes
O2 Dy1 O6 81.39(12) yes
O4 Dy1 O6 138.98(13) yes
O5 Dy1 O6 64.50(12) yes
O1 Dy1 O7 77.34(15) yes
O2 Dy1 O7 139.35(14) yes
O4 Dy1 O7 138.19(14) yes
O5 Dy1 O7 122.23(14) yes
O6 Dy1 O7 77.27(13) yes
O1 Dy1 O8 75.55(15) yes
O2 Dy1 O8 104.14(16) yes
O4 Dy1 O8 73.80(14) yes
O5 Dy1 O8 149.24(14) yes
O6 Dy1 O8 146.22(14) yes
O1 Dy1 O9 147.22(14) yes
O2 Dy1 O9 148.31(13) yes
O4 Dy1 O9 77.85(14) yes
O5 Dy1 O9 78.10(13) yes
O6 Dy1 O9 104.58(14) yes
O7 Dy1 O8 77.53(16) yes
O7 Dy1 O9 71.40(15) yes
O8 Dy1 O9 88.16(17) yes
Br1 Zn1 N1 113.63(13) yes
Br1 Zn1 N2 108.39(13) yes
N1 Zn1 N2 89.81(18) yes
Br1 Zn1 N3 105.35(11) yes
N1 Zn1 N3 141.01(17) yes
N2 Zn1 N3 76.90(17) yes
Br1 Zn1 O2 98.35(10) yes
N1 Zn1 O2 88.52(16) yes
N2 Zn1 O2 151.43(15) yes
N3 Zn1 O2 86.66(15) yes
Br2 Zn2 N5 106.16(17) yes
Br2 Zn2 N6 112.77(14) yes
N5 Zn2 N6 75.8(2) yes
Br2 Zn2 O6 106.56(11) yes
N5 Zn2 O6 146.3(2) yes
N6 Zn2 O6 84.24(16) yes
Br2 Zn2 N4 100.4(3) yes
N5 Zn2 N4 92.3(2) yes
N6 Zn2 N4 146.6(3) yes
O6 Zn2 N4 89.72(19) yes
Br2 Zn2 N40 109.0(3) yes
N5 Zn2 N40 89.0(2) yes
N6 Zn2 N40 138.1(3) yes
O6 Zn2 N40 88.04(19) yes
N4 Zn2 N40 8.59(2) yes
O1 C1 H11 110.2 no
O1 C1 H13 110.4 no
H11 C1 H13 109.7 no
O1 C1 H12 109.6 no
H11 C1 H12 108.6 no
H13 C1 H12 108.3 no
C3 C2 C7 122.4(5) yes
C3 C2 O1 124.8(5) yes
C7 C2 O1 112.8(4) yes
C2 C3 C4 119.2(5) yes
C2 C3 H31 120.1 no
C4 C3 H31 120.6 no
C3 C4 C5 120.6(5) yes
C3 C4 H41 119.2 no
C5 C4 H41 120.2 no
C4 C5 C6 120.4(6) yes
C4 C5 H51 119.7 no
C6 C5 H51 119.9 no
C5 C6 C7 120.1(5) yes
C5 C6 C8 116.6(5) yes
C7 C6 C8 123.2(4) yes
C2 C7 C6 117.2(4) yes
C2 C7 O2 118.3(5) yes
C6 C7 O2 124.5(4) yes
C6 C8 N1 126.9(5) yes
C6 C8 H81 116.3 no
N1 C8 H81 116.8 no
C10 C9 N1 115.3(5) yes
C10 C9 H91 108.1 no
N1 C9 H91 107.9 no
C10 C9 H92 108.0 no
N1 C9 H92 107.9 no
H91 C9 H92 109.6 no
C9 C10 C11 111.3(5) yes
C9 C10 C16 106.4(6) yes
C11 C10 C16 107.5(5) yes
C9 C10 C17 111.3(5) yes
C11 C10 C17 110.2(6) yes
C16 C10 C17 109.9(6) yes
C10 C11 N2 113.7(5) yes
C10 C11 H112 108.2 no
N2 C11 H112 108.1 no
C10 C11 H111 108.7 no
N2 C11 H111 108.0 no
H112 C11 H111 110.0 no
C13 C12 C14 117.3(5) yes
C13 C12 N2 124.4(5) yes
C14 C12 N2 118.3(4) yes
C12 C13 H133 110.1 no
C12 C13 H132 110.2 no
H133 C13 H132 109.6 no
C12 C13 H131 108.8 no
H133 C13 H131 109.4 no
H132 C13 H131 108.8 no
C12 C14 C15 121.2(4) yes
C12 C14 N3 113.7(4) yes
C15 C14 N3 124.9(5) yes
C14 C15 H151 109.2 no
C14 C15 H153 110.6 no
H151 C15 H153 109.0 no
C14 C15 H152 110.3 no
H151 C15 H152 108.7 no
H153 C15 H152 109.0 no
C10 C16 H161 110.4 no
C10 C16 H163 109.8 no
H161 C16 H163 109.3 no
C10 C16 H162 109.1 no
H161 C16 H162 109.3 no
H163 C16 H162 109.0 no
C10 C17 H171 109.5 no
C10 C17 H172 109.4 no
H171 C17 H172 108.7 no
C10 C17 H173 110.6 no
H171 C17 H173 109.1 no
H172 C17 H173 109.4 no
O5 C18 H182 109.1 no
O5 C18 H181 111.3 no
H182 C18 H181 108.7 no
O5 C18 H183 109.8 no
H182 C18 H183 108.5 no
H181 C18 H183 109.4 no
C20 C19 C24 122.8(5) yes
C20 C19 O5 123.9(5) yes
C24 C19 O5 113.3(4) yes
C19 C20 C21 118.5(5) yes
C19 C20 H201 120.6 no
C21 C20 H201 120.9 no
C20 C21 C22 119.9(5) yes
C20 C21 H211 119.7 no
C22 C21 H211 120.4 no
C21 C22 C23 121.3(5) yes
C21 C22 H221 119.4 no
C23 C22 H221 119.3 no
C22 C23 C24 119.8(5) yes
C22 C23 C25 115.9(5) yes
C24 C23 C25 124.1(5) yes
C19 C24 C23 117.5(5) yes
C19 C24 O6 117.7(4) yes
C23 C24 O6 124.8(4) yes
C23 C25 N4 126.6(5) yes
C23 C25 N40 125.7(6) yes
C23 C25 H251 105.1 no
N4 C25 H251 116.0 no
N40 C25 H251 106.0 no
C23 C25 H252 105.4 no
N40 C25 H252 104.6 no
H251 C25 H252 109.5 no
C23 C25 H253 105.0 no
N4 C25 H253 104.3 no
N40 C25 H253 115.6 no
H251 C25 H253 94.4 no
C23 C25 H254 105.2 no
N4 C25 H254 106.1 no
N40 C25 H254 94.5 no
H252 C25 H254 123.2 no
H253 C25 H254 108.9 no
C27 C26 N4 114.9(6) yes
C27 C26 H261 107.7 no
N4 C26 H261 108.2 no
C27 C26 H262 108.0 no
N4 C26 H262 107.8 no
H261 C26 H262 110.2 no
C26 C27 C33 106.7(6) yes
C26 C27 C34 108.7(6) yes
C33 C27 C34 101.4(7) yes
C33 C27 C330 162.0(8) yes
C34 C27 C330 88.7(8) yes
C34 C27 C260 123.9(8) yes
C330 C27 C260 113.9(10) yes
C26 C27 C280 113.3(7) yes
C33 C27 C280 115.7(8) yes
C34 C27 C280 110.2(6) yes
C330 C27 C280 73.6(9) yes
C260 C27 C280 125.0(8) yes
C26 C27 C28 124.0(6) yes
C33 C27 C28 101.0(8) yes
C34 C27 C28 112.2(5) yes
C260 C27 C28 118.6(9) yes
C30 C29 C31 116.7(6) yes
C30 C29 N5 125.8(6) yes
C31 C29 N5 117.5(5) yes
C29 C30 H302 109.6 no
C29 C30 H301 110.2 no
H302 C30 H301 109.2 no
C29 C30 H303 109.4 no
H302 C30 H303 109.3 no
H301 C30 H303 109.1 no
C29 C31 C32 123.3(6) yes
C29 C31 N6 113.5(6) yes
C32 C31 N6 123.2(6) yes
C31 C32 H321 109.2 no
C31 C32 H323 108.9 no
H321 C32 H323 109.9 no
C31 C32 H322 109.1 no
H321 C32 H322 110.0 no
H323 C32 H322 109.7 no
C27 C33 H333 109.8 no
C27 C33 H331 109.7 no
H333 C33 H331 111.2 no
C27 C33 H332 103.6 no
H333 C33 H332 111.0 no
H331 C33 H332 111.2 no
C27 C34 H341 109.4 no
C27 C34 H342 109.7 no
H341 C34 H342 109.7 no
C27 C34 H343 109.1 no
H341 C34 H343 109.4 no
H342 C34 H343 109.5 no
O8 C35 H351 110.2 no
O8 C35 H352 110.3 no
H351 C35 H352 108.5 no
O8 C35 H353 110.4 no
H351 C35 H353 108.5 no
H352 C35 H353 108.8 no
O9 C36 H363 110.2 no
O9 C36 H362 108.4 no
H363 C36 H362 108.7 no
O9 C36 H361 110.3 no
H363 C36 H361 109.5 no
H362 C36 H361 109.8 no
C9 N1 C8 116.4(5) yes
C9 N1 Zn1 121.3(4) yes
C8 N1 Zn1 122.2(4) yes
C11 N2 Zn1 127.7(3) yes
C11 N2 C12 119.4(5) yes
Zn1 N2 C12 112.4(4) yes
C14 N3 Zn1 117.7(4) yes
C14 N3 O4 118.8(4) yes
Zn1 N3 O4 122.9(3) yes
Zn2 N5 C29 114.9(4) yes
Zn2 N5 C280 116.1(6) yes
C29 N5 C280 128.8(6) yes
Zn2 N5 C28 126.1(6) yes
C29 N5 C28 118.5(7) yes
Zn2 N6 C31 117.7(4) yes
Zn2 N6 O7 122.7(3) yes
C31 N6 O7 119.1(5) yes
Dy1 O1 C1 130.5(4) yes
Dy1 O1 C2 112.8(3) yes
C1 O1 C2 116.7(4) yes
C7 O2 Zn1 118.3(3) yes
C7 O2 Dy1 119.0(3) yes
Zn1 O2 Dy1 122.57(15) yes
N3 O4 Dy1 120.9(3) yes
C18 O5 Dy1 131.4(3) yes
C18 O5 C19 116.4(4) yes
Dy1 O5 C19 110.7(3) yes
C24 O6 Zn2 120.7(3) yes
C24 O6 Dy1 115.8(3) yes
Zn2 O6 Dy1 123.48(16) yes
N6 O7 Dy1 119.6(3) yes
C35 O8 Dy1 124.4(5) yes
C36 O9 Dy1 128.5(5) yes
O12 Cl1 O10 108.5(5) yes
O12 Cl1 O13 107.9(5) yes
O10 Cl1 O13 111.5(5) yes
O12 Cl1 O11 109.6(7) yes
O10 Cl1 O11 110.7(7) yes
O13 Cl1 O11 108.5(6) yes
C27 C330 H3303 109.0 no
C27 C330 H3302 110.4 no
H3303 C330 H3302 109.0 no
C27 C330 H3301 110.2 no
H3303 C330 H3301 109.1 no
H3302 C330 H3301 109.1 no
C27 C260 N40 112.9(11) yes
C27 C260 H2601 109.6 no
N40 C260 H2601 109.4 no
C27 C260 H2602 107.6 no
N40 C260 H2602 107.8 no
H2601 C260 H2602 109.5 no
C26 N4 Zn2 117.7(4) yes
C26 N4 C25 117.1(6) yes
Zn2 N4 C25 124.5(4) yes
C260 N40 C25 119.2(8) yes
C260 N40 Zn2 116.6(7) yes
C25 N40 Zn2 123.1(5) yes
N5 C280 C27 111.8(6) yes
N5 C280 H2802 109.9 no
C27 C280 H2802 110.0 no
N5 C280 H2801 107.9 no
C27 C280 H2801 108.7 no
H2802 C280 H2801 108.4 no
C27 C28 N5 115.6(5) yes
C27 C28 H282 108.1 no
N5 C28 H282 107.0 no
C27 C28 H281 109.2 no
N5 C28 H281 109.0 no
H282 C28 H281 107.6 no

loop_
_geom_bond_atom_site_label_1
_geom_bond_atom_site_label_2
_geom_bond_distance
_geom_bond_publ_flag
Dy1 O1 2.528(4) yes
Dy1 O2 2.312(4) yes
Dy1 O4 2.310(4) yes
Dy1 O5 2.486(3) yes
Dy1 O6 2.347(4) yes
Dy1 O7 2.274(4) yes
Dy1 O8 2.371(4) yes
Dy1 O9 2.386(4) yes
Zn1 Br1 2.3566(10) yes
Zn1 N1 2.044(5) yes
Zn1 N2 2.170(5) yes
Zn1 N3 2.063(4) yes
Zn1 O2 2.085(4) yes
Zn2 Br2 2.4068(13) yes
Zn2 N5 2.146(5) yes
Zn2 N6 2.098(5) yes
Zn2 O6 2.069(3) yes
Zn2 N4 2.087(6) yes
Zn2 N40 2.056(6) yes
C1 O1 1.446(7) yes
C1 H11 0.959 no
C1 H13 0.961 no
C1 H12 0.965 no
C2 C3 1.387(7) yes
C2 C7 1.411(7) yes
C2 O1 1.385(7) yes
C3 C4 1.391(10) yes
C3 H31 0.931 no
C4 C5 1.370(9) yes
C4 H41 0.928 no
C5 C6 1.424(7) yes
C5 H51 0.928 no
C6 C7 1.406(8) yes
C6 C8 1.453(8) yes
C7 O2 1.338(6) yes
C8 N1 1.287(7) yes
C8 H81 0.932 no
C9 C10 1.546(8) yes
C9 N1 1.470(8) yes
C9 H91 0.971 no
C9 H92 0.963 no
C10 C11 1.540(8) yes
C10 C16 1.532(10) yes
C10 C17 1.524(10) yes
C11 N2 1.466(8) yes
C11 H112 0.969 no
C11 H111 0.966 no
C12 C13 1.505(7) yes
C12 C14 1.496(7) yes
C12 N2 1.288(7) yes
C13 H133 0.953 no
C13 H132 0.955 no
C13 H131 0.957 no
C14 C15 1.491(7) yes
C14 N3 1.301(6) yes
C15 H151 0.959 no
C15 H153 0.958 no
C15 H152 0.967 no
C16 H161 0.963 no
C16 H163 0.959 no
C16 H162 0.960 no
C17 H171 0.960 no
C17 H172 0.955 no
C17 H173 0.959 no
C18 O5 1.448(6) yes
C18 H182 0.960 no
C18 H181 0.956 no
C18 H183 0.960 no
C19 C20 1.384(7) yes
C19 C24 1.409(7) yes
C19 O5 1.390(6) yes
C20 C21 1.408(8) yes
C20 H201 0.933 no
C21 C22 1.377(8) yes
C21 H211 0.928 no
C22 C23 1.406(7) yes
C22 H221 0.932 no
C23 C24 1.403(7) yes
C23 C25 1.446(8) yes
C24 O6 1.336(6) yes
C25 N4 1.259(9) yes
C25 N40 1.317(9) yes
C25 H251 0.930 no
C25 H252 0.930 no
C25 H253 0.930 no
C25 H254 0.934 no
C26 C27 1.543(9) yes
C26 N4 1.500(9) yes
C26 H261 0.971 no
C26 H262 0.972 no
C27 C33 1.563(11) yes
C27 C34 1.530(8) yes
C27 C330 1.60(2) yes
C27 C260 1.390(16) yes
C27 C280 1.453(9) yes
C27 C28 1.497(10) yes
C29 C30 1.514(9) yes
C29 C31 1.495(9) yes
C29 N5 1.272(9) yes
C30 H302 0.959 no
C30 H301 0.959 no
C30 H303 0.958 no
C31 C32 1.473(10) yes
C31 N6 1.297(7) yes
C32 H321 0.956 no
C32 H323 0.954 no
C32 H322 0.958 no
C33 H333 0.960 no
C33 H331 0.959 no
C33 H332 0.941 no
C34 H341 0.957 no
C34 H342 0.961 no
C34 H343 0.958 no
C35 O8 1.441(9) yes
C35 H351 0.959 no
C35 H352 0.962 no
C35 H353 0.958 no
C36 O9 1.418(10) yes
C36 H363 0.957 no
C36 H362 0.958 no
C36 H361 0.958 no
N3 O4 1.341(6) yes
N5 C280 1.556(10) yes
N5 C28 1.448(9) yes
N6 O7 1.342(6) yes
O10 Cl1 1.415(7) yes
O11 Cl1 1.314(12) yes
O12 Cl1 1.440(8) yes
O13 Cl1 1.407(7) yes
C330 H3303 0.958 no
C330 H3302 0.958 no
C330 H3301 0.961 no
C260 N40 1.622(17) yes
C260 H2601 0.930 no
C260 H2602 0.930 no
C280 H2802 0.962 no
C280 H2801 0.991 no
C28 H282 0.987 no
C28 H281 0.969 no

loop_
_geom_hbond_atom_site_label_D
_geom_hbond_atom_site_label_H
_geom_hbond_atom_site_label_A
_geom_hbond_site_symmetry_A
_geom_hbond_angle_DHA
_geom_hbond_distance_DH
_geom_hbond_distance_HA
_geom_hbond_distance_DA
_geom_hbond_publ_flag
C33 H332 N40 . 120.9(3) 0.941 2.153 2.757(10) yes
C36 H363 O10 1_455 148.8(4) 0.957 2.399 3.255(10) yes
C33 H2602 N4 . 124.8(17) 0.892 2.356 2.957(10) yes
C33 H2602 N40 . 129.5(17) 0.892 2.102 2.757(10) yes

loop_
_platon_squeeze_void_nr
_platon_squeeze_void_average_x
_platon_squeeze_void_average_y
_platon_squeeze_void_average_z
_platon_squeeze_void_volume
_platon_squeeze_void_count_electrons
_platon_squeeze_void_content
1 -0.494 0.000 1.000 291 67 ' '
2 -0.494 0.500 0.500 291 67 ' '
3 0.150 0.619 0.209 25 8 ' '
4 0.150 0.881 0.709 25 8 ' '
5 0.200 0.517 0.910 24 2 ' '
6 0.200 0.983 0.410 24 2 ' '
7 0.800 0.017 0.590 24 2 ' '
8 0.800 0.483 0.090 24 2 ' '
9 0.849 0.119 0.291 25 8 ' '
10 0.849 0.381 0.791 25 8 ' '
